data_4061214
_journal_name_full Organometallics
_journal_paper_doi 10.1021/om049246t
_journal_year 2004
_chemical_formula_sum 'C76 H108 Br4 Fe2 N20 O4 S4'
_chemical_formula_weight 1925.40
_space_group_IT_number 15
_symmetry_cell_setting monoclinic
_symmetry_space_group_name_Hall '-I 2ya'
_symmetry_space_group_name_H-M 'I 1 2/a 1'
_cell_angle_alpha 90.00
_cell_angle_beta 100.3700(10)
_cell_angle_gamma 90.00
_cell_formula_units_Z 2
_cell_length_a 21.2278(4)
_cell_length_b 9.8455(2)
_cell_length_c 21.7664(4)
_cell_measurement_temperature 120(2)
_cell_volume 4474.83(15)
_diffrn_ambient_temperature 120(2)
_exptl_crystal_density_diffrn 1.429
_cod_original_sg_symbol_H-M 'I 2/a'
_cod_database_code 4061214

loop_
_symmetry_equiv_pos_as_xyz
'x, y, z'
'-x+1/2, y, -z'
'x+1/2, y+1/2, z+1/2'
'-x+1, y+1/2, -z+1/2'
'-x, -y, -z'
'x-1/2, -y, z'
'-x+1/2, -y+1/2, -z+1/2'
'x, -y+1/2, z+1/2'

loop_
_atom_site_label
_atom_site_type_symbol
_atom_site_fract_x
_atom_site_fract_y
_atom_site_fract_z
_atom_site_U_iso_or_equiv
_atom_site_adp_type
_atom_site_occupancy
_atom_site_symmetry_multiplicity
_atom_site_calc_flag
_atom_site_refinement_flags
_atom_site_disorder_assembly
_atom_site_disorder_group
Br1 Br 0.034866(9) 0.55930(2) 0.648744(11) 0.02168(9) Uani 1 1 d . . .
Fe1 Fe 0.2500 0.07534(5) 0.5000 0.01426(12) Uani 1 2 d S . .
S1S S 0.11428(3) -0.38244(8) 0.29617(4) 0.0374(2) Uani 1 1 d . . .
O1S O 0.17036(7) -0.3112(2) 0.27727(9) 0.0379(5) Uani 1 1 d . . .
N1 N 0.17172(7) 0.29170(19) 0.56162(9) 0.0168(4) Uani 1 1 d . . .
C1 C 0.22018(12) 0.4496(3) 0.64470(14) 0.0321(7) Uani 1 1 d . . .
H1A H 0.2407 0.4945 0.6133 0.048 Uiso 1 1 calc R . .
H1B H 0.2486 0.4541 0.6855 0.048 Uiso 1 1 calc R . .
H1C H 0.1797 0.4955 0.6471 0.048 Uiso 1 1 calc R . .
N2 N 0.13949(7) 0.23580(19) 0.46589(8) 0.0165(4) Uani 1 1 d . . .
C1S C 0.06825(13) -0.4535(3) 0.22611(17) 0.0581(10) Uani 1 1 d . . .
H1S1 H 0.0603 -0.3834 0.1937 0.087 Uiso 1 1 calc R . .
H1S2 H 0.0273 -0.4870 0.2348 0.087 Uiso 1 1 calc R . .
H1S3 H 0.0920 -0.5288 0.2117 0.087 Uiso 1 1 calc R . .
C2 C 0.20710(10) 0.3022(2) 0.62656(11) 0.0201(6) Uani 1 1 d . . .
H2 H 0.2492 0.2554 0.6287 0.024 Uiso 1 1 calc R . .
N3 N 0.19277(7) 0.08008(18) 0.42074(9) 0.0148(4) Uani 1 1 d . . .
C3 C 0.17008(12) 0.2281(3) 0.67018(12) 0.0337(7) Uani 1 1 d . . .
H3A H 0.1291 0.2741 0.6700 0.051 Uiso 1 1 calc R . .
H3B H 0.1951 0.2285 0.7127 0.051 Uiso 1 1 calc R . .
H3C H 0.1622 0.1342 0.6560 0.051 Uiso 1 1 calc R . .
N4 N 0.25966(8) -0.07299(19) 0.39154(9) 0.0175(4) Uani 1 1 d . A .
C4 C 0.18812(9) 0.2118(2) 0.51679(11) 0.0151(5) Uani 1 1 d . . .
N5 N 0.34004(8) -0.1451(2) 0.45678(10) 0.0241(5) Uani 1 1 d . . .
C5 C 0.09434(10) 0.3281(2) 0.48036(12) 0.0228(6) Uani 1 1 d . . .
H5 H 0.0573 0.3603 0.4532 0.027 Uiso 1 1 calc R . .
C6 C 0.11393(10) 0.3617(2) 0.54009(11) 0.0218(6) Uani 1 1 d . . .
H6 H 0.0928 0.4218 0.5639 0.026 Uiso 1 1 calc R . .
C7 C 0.14267(9) 0.1662(2) 0.41141(11) 0.0174(5) Uani 1 1 d . . .
C8 C 0.10196(10) 0.1792(3) 0.35404(11) 0.0224(6) Uani 1 1 d . . .
H8 H 0.0667 0.2401 0.3484 0.027 Uiso 1 1 calc R . .
C9 C 0.11513(10) 0.0992(3) 0.30527(12) 0.0250(6) Uani 1 1 d . . .
H9 H 0.0883 0.1056 0.2654 0.030 Uiso 1 1 calc R . .
C10 C 0.16682(10) 0.0100(3) 0.31361(11) 0.0223(6) Uani 1 1 d . . .
H10 H 0.1758 -0.0448 0.2803 0.027 Uiso 1 1 calc R . .
C11 C 0.20446(9) 0.0043(2) 0.37223(11) 0.0167(5) Uani 1 1 d . . .
C12 C 0.28962(10) -0.0593(2) 0.45320(11) 0.0183(5) Uani 1 1 d . A .
C13 C 0.34170(11) -0.2071(3) 0.39893(12) 0.0278(6) Uani 1 1 d . A .
H13 H 0.3730 -0.2698 0.3904 0.033 Uiso 1 1 calc R . .
C14 C 0.29142(10) -0.1621(2) 0.35806(12) 0.0227(6) Uani 1 1 d . . .
H14 H 0.2798 -0.1860 0.3152 0.027 Uiso 1 1 calc R A .
C15 C 0.3721(3) -0.2038(7) 0.5182(4) 0.0264(16) Uani 0.50 1 d P A 1
H15 H 0.3745 -0.1312 0.5507 0.032 Uiso 0.50 1 calc PR A 1
C16 C 0.3355(2) -0.3241(6) 0.5388(3) 0.0371(14) Uani 0.50 1 d P A 1
H16A H 0.3305 -0.3945 0.5064 0.056 Uiso 0.50 1 calc PR A 1
H16B H 0.2932 -0.2937 0.5451 0.056 Uiso 0.50 1 calc PR A 1
H16C H 0.3593 -0.3612 0.5779 0.056 Uiso 0.50 1 calc PR A 1
C17 C 0.4404(3) -0.2428(8) 0.5124(4) 0.0431(19) Uani 0.50 1 d P A 1
H17A H 0.4391 -0.3127 0.4801 0.065 Uiso 0.50 1 calc PR A 1
H17B H 0.4629 -0.2783 0.5524 0.065 Uiso 0.50 1 calc PR A 1
H17C H 0.4629 -0.1626 0.5008 0.065 Uiso 0.50 1 calc PR A 1
C2S C 0.05634(10) -0.2553(3) 0.30537(13) 0.0316(6) Uani 1 1 d . . .
H2S1 H 0.0736 -0.1966 0.3408 0.047 Uiso 1 1 calc R . .
H2S2 H 0.0171 -0.2993 0.3131 0.047 Uiso 1 1 calc R . .
H2S3 H 0.0466 -0.2006 0.2672 0.047 Uiso 1 1 calc R . .
C15A C 0.3950(3) -0.1507(7) 0.5113(4) 0.0314(17) Uani 0.50 1 d P A 2
H15A H 0.3796 -0.1146 0.5489 0.038 Uiso 0.50 1 calc PR A 2
C16A C 0.4116(4) -0.3021(7) 0.5227(3) 0.0436(19) Uani 0.50 1 d P A 2
H16D H 0.3730 -0.3522 0.5278 0.065 Uiso 0.50 1 calc PR A 2
H16E H 0.4441 -0.3115 0.5606 0.065 Uiso 0.50 1 calc PR A 2
H16F H 0.4283 -0.3389 0.4870 0.065 Uiso 0.50 1 calc PR A 2
C17A C 0.4530(2) -0.0682(6) 0.5021(3) 0.052(2) Uani 0.50 1 d P A 2
H17D H 0.4692 -0.1025 0.4657 0.078 Uiso 0.50 1 calc PR A 2
H17E H 0.4865 -0.0763 0.5394 0.078 Uiso 0.50 1 calc PR A 2
H17F H 0.4407 0.0273 0.4955 0.078 Uiso 0.50 1 calc PR A 2

loop_
_atom_site_aniso_label
_atom_site_aniso_U_11
_atom_site_aniso_U_22
_atom_site_aniso_U_33
_atom_site_aniso_U_23
_atom_site_aniso_U_13
_atom_site_aniso_U_12
Br1 0.02032(13) 0.02460(15) 0.02024(15) 0.00098(11) 0.00402(9) 0.00191(10)
Fe1 0.0149(2) 0.0149(3) 0.0128(3) 0.000 0.00194(17) 0.000
S1S 0.0295(3) 0.0349(4) 0.0490(5) 0.0088(4) 0.0106(3) 0.0033(3)
O1S 0.0230(8) 0.0430(12) 0.0479(13) 0.0021(10) 0.0075(8) -0.0060(8)
N1 0.0162(9) 0.0170(11) 0.0169(11) -0.0009(9) 0.0023(8) 0.0028(8)
C1 0.0319(13) 0.0303(16) 0.0317(16) -0.0088(13) -0.0011(12) -0.0011(12)
N2 0.0143(8) 0.0213(11) 0.0129(11) -0.0031(9) 0.0002(7) 0.0028(8)
C1S 0.0386(16) 0.057(2) 0.085(3) -0.037(2) 0.0300(16) -0.0196(16)
C2 0.0194(11) 0.0249(14) 0.0146(13) -0.0027(11) -0.0010(9) 0.0043(10)
N3 0.0139(8) 0.0156(10) 0.0156(10) 0.0015(9) 0.0041(7) -0.0029(8)
C3 0.0424(14) 0.0369(17) 0.0222(15) 0.0037(14) 0.0067(12) 0.0012(13)
N4 0.0198(9) 0.0177(11) 0.0152(11) -0.0038(9) 0.0036(8) -0.0011(8)
C4 0.0149(10) 0.0147(12) 0.0155(13) -0.0011(11) 0.0019(9) -0.0041(9)
N5 0.0254(10) 0.0243(12) 0.0214(12) -0.0040(10) 0.0009(9) 0.0089(9)
C5 0.0179(11) 0.0259(14) 0.0234(15) -0.0007(12) 0.0002(10) 0.0050(10)
C6 0.0205(11) 0.0228(14) 0.0221(14) -0.0003(12) 0.0040(10) 0.0072(10)
C7 0.0148(10) 0.0180(12) 0.0196(14) 0.0012(11) 0.0035(9) -0.0029(10)
C8 0.0186(11) 0.0275(15) 0.0195(14) -0.0010(12) -0.0010(10) 0.0013(10)
C9 0.0230(12) 0.0303(15) 0.0187(14) 0.0016(13) -0.0046(10) -0.0031(11)
C10 0.0260(12) 0.0245(14) 0.0167(13) -0.0036(12) 0.0048(10) -0.0037(11)
C11 0.0168(11) 0.0156(12) 0.0184(13) -0.0006(11) 0.0049(9) -0.0033(10)
C12 0.0185(10) 0.0183(13) 0.0189(13) 0.0022(11) 0.0052(9) -0.0034(10)
C13 0.0285(12) 0.0267(15) 0.0280(16) -0.0087(13) 0.0048(11) 0.0050(11)
C14 0.0251(12) 0.0224(14) 0.0229(14) -0.0074(12) 0.0101(10) -0.0016(10)
C15 0.031(4) 0.024(4) 0.022(3) -0.005(3) -0.002(3) 0.009(3)
C16 0.047(3) 0.029(3) 0.034(3) 0.005(3) 0.005(3) 0.011(3)
C17 0.040(4) 0.048(5) 0.039(4) -0.015(4) 0.000(3) 0.018(3)
C2S 0.0313(13) 0.0291(15) 0.0363(17) -0.0015(14) 0.0113(11) -0.0029(12)
C15A 0.032(4) 0.028(4) 0.032(4) -0.007(4) -0.001(3) 0.013(3)
C16A 0.066(5) 0.036(5) 0.024(4) -0.001(3) -0.006(4) 0.021(4)
C17A 0.018(3) 0.050(4) 0.082(5) -0.012(4) -0.010(3) 0.006(3)

loop_
_geom_bond_atom_site_label_1
_geom_bond_atom_site_label_2
_geom_bond_distance
_geom_bond_site_symmetry_2
_geom_bond_publ_flag
Fe1 N3 1.9235(17) 2_556 ?
Fe1 N3 1.9235(17) . ?
Fe1 C12 1.952(2) . ?
Fe1 C12 1.952(2) 2_556 ?
Fe1 C4 1.959(2) 2_556 ?
Fe1 C4 1.959(2) . ?
S1S O1S 1.5016(18) . ?
S1S C2S 1.791(2) . ?
S1S C1S 1.798(3) . ?
N1 C4 1.347(3) . ?
N1 C6 1.411(3) . ?
N1 C2 1.480(3) . ?
C1 C2 1.517(3) . ?
N2 C7 1.382(3) . ?
N2 C4 1.392(2) . ?
N2 C5 1.397(3) . ?
C2 C3 1.523(3) . ?
N3 C7 1.347(3) . ?
N3 C11 1.352(3) . ?
N4 C12 1.384(3) . ?
N4 C14 1.390(3) . ?
N4 C11 1.397(3) . ?
N5 C12 1.355(3) . ?
N5 C13 1.405(3) . ?
N5 C15 1.503(8) . ?
N5 C15A 1.508(7) . ?
C5 C6 1.333(3) . ?
C7 C8 1.391(3) . ?
C8 C9 1.390(3) . ?
C9 C10 1.392(3) . ?
C10 C11 1.379(3) . ?
C13 C14 1.336(3) . ?
C15 C17 1.526(9) . ?
C15 C16 1.527(8) . ?
C15A C17A 1.517(8) . ?
C15A C16A 1.542(9) . ?
